data_7027607
loop_
_publ_author_name
'Jal\'on, F\'elix A.'
'L\'opez-Agenjo, Ana'
'Manzano, Blanca R.'
'Moreno-Lara, Montserrat'
'Rodr\'iguez, Ana'
'Sturm, Thomas'
'Weissensteiner, Walter'

_publ_section_title
;
 A comparative study of the synthesis, stereochemical characterization and
 reactivity of new chiral ruthenium(II) complexes with
 (aminoferrocenyl)phosphine ligands. X-Ray crystal structure of
 RuClH(cod)(PTFA) and Ru(\h3-C8H13)Cl(PPFA)
 [PTFA&#x2005;=&#x2005;1-diphenylphosphino-2,3-endo-(\a-dimethylamino)tetramethyleneferrocene
 and
 PPFA&#x2005;=&#x2005;2-(1-dimethylaminoethyl)-1-diphenylphosphinoferrocene]&#x200A;&#x2020;
;
_journal_issue 22
_journal_name_full 'Journal of the Chemical Society, Dalton Transactions'
_journal_page_first 4031
_journal_paper_doi 10.1039/a904832d
_journal_year 1999
_chemical_formula_sum 'C34 H41 Cl Fe N P Ru'
_chemical_formula_weight 687.02
_chemical_name_systematic
; 
 ? 
;
_space_group_IT_number 14
_symmetry_space_group_name_Hall '-P 2ybc'
_symmetry_space_group_name_H-M 'P 1 21/c 1'
_atom_sites_solution_hydrogens geom
_atom_sites_solution_primary direct
_atom_sites_solution_secondary difmap
_audit_creation_method SHELXL
_cell_angle_alpha 90.00
_cell_angle_beta 103.57(2)
_cell_angle_gamma 90.00
_cell_formula_units_Z 4
_cell_length_a 9.477(5)
_cell_length_b 16.1020(10)
_cell_length_c 20.281(3)
_cell_measurement_reflns_used 25
_cell_measurement_temperature 293(2)
_cell_measurement_theta_max 20
_cell_measurement_theta_min 8
_cell_volume 3008.5(17)
_computing_cell_refinement 'Nonius (control program)'
_computing_data_collection 'Nonius (control program)'
_computing_data_reduction 'XRAY80 (Stewart, 1976)'
_computing_structure_refinement 'SHELXL-93 (Sheldrick, 1993)'
_computing_structure_solution 'SHELXS-86 (Sheldrick, 1990)'
_diffrn_ambient_temperature 293(2)
_diffrn_measurement_device 'fine focus sealed tube'
_diffrn_measurement_method '\w/2\2q scans'
_diffrn_radiation_monochromator graphite
_diffrn_radiation_source 'fine-focus sealed tube'
_diffrn_radiation_type MoK\a
_diffrn_radiation_wavelength 0.71070
_diffrn_reflns_av_R_equivalents 0.0000
_diffrn_reflns_av_sigmaI/netI 0.0363
_diffrn_reflns_limit_h_max 12
_diffrn_reflns_limit_h_min 0
_diffrn_reflns_limit_k_max 21
_diffrn_reflns_limit_k_min 0
_diffrn_reflns_limit_l_max 26
_diffrn_reflns_limit_l_min -26
_diffrn_reflns_number 7239
_diffrn_reflns_theta_max 27.98
_diffrn_reflns_theta_min 2.07
_diffrn_standards_interval_time 90
_diffrn_standards_number 2
_exptl_absorpt_coefficient_mu 1.151
_exptl_absorpt_correction_T_max 1.000
_exptl_absorpt_correction_T_min 0.830
_exptl_absorpt_correction_type psi-scan
_exptl_crystal_density_diffrn 1.517
_exptl_crystal_description prismatic
_exptl_crystal_F_000 1416
_exptl_crystal_size_max 0.4
_exptl_crystal_size_mid 0.4
_exptl_crystal_size_min 0.2
_refine_diff_density_max 0.282
_refine_diff_density_min -0.437
_refine_diff_density_rms 0.063
_refine_ls_extinction_method none
_refine_ls_goodness_of_fit_all 0.800
_refine_ls_goodness_of_fit_obs 0.687
_refine_ls_hydrogen_treatment noref
_refine_ls_matrix_type full
_refine_ls_number_parameters 404
_refine_ls_number_reflns 7239
_refine_ls_number_restraints 0
_refine_ls_restrained_S_all 0.800
_refine_ls_restrained_S_obs 0.687
_refine_ls_R_factor_all 0.0432
_refine_ls_R_factor_obs 0.0248
_refine_ls_shift/esd_max 0.028
_refine_ls_shift/esd_mean 0.002
_refine_ls_structure_factor_coef Fsqd
_refine_ls_weighting_details 'w=1/[\s^2^(Fo^2^)+(0.0612P)^2^+0.0000P] where P=(Fo^2^+2Fc^2^)/3'
_refine_ls_weighting_scheme calc
_refine_ls_wR_factor_all 0.0835
_refine_ls_wR_factor_obs 0.0615
_reflns_number_observed 5421
_reflns_number_total 7239
_reflns_observed_criterion >2sigma(I)
_cod_data_source_file 904832dsup1.cif
_cod_data_source_block 4
_cod_depositor_comments
;
The following automatic conversions were performed:

'_exptl_absorpt_correction_type' value 'psi scan ' changed to
'psi-scan' according to
/home/saulius/struct/CIF-dictionaries/cif_core.dic dictionary named
'cif_core.dic' version 2.4.2 from 2011-04-26.

Automatic conversion script
Id: cif_fix_values 1891 2012-01-12 08:04:46Z andrius 

The following automatic conversions were performed:

'_refine_ls_weighting_scheme' value 'calc
w=1/[\s^2^(Fo^2^)+(0.0612P)^2^+0.0000P] where P=(Fo^2^+2Fc^2^)/3' was
changed to 'calc'. New tag '_refine_ls_weighting_details' was
created. The value of the new tag was set to
'w=1/[\s^2^(Fo^2^)+(0.0612P)^2^+0.0000P] where P=(Fo^2^+2Fc^2^)/3'.

Automatic conversion script
Id: cif_fix_values 3143 2015-03-26 13:38:13Z robertas 
;
_cod_database_code 7027607

loop_
_symmetry_equiv_pos_as_xyz
'x, y, z'
'-x, y+1/2, -z+1/2'
'-x, -y, -z'
'x, -y-1/2, z-1/2'

loop_
_atom_site_aniso_label
_atom_site_aniso_U_11
_atom_site_aniso_U_22
_atom_site_aniso_U_33
_atom_site_aniso_U_23
_atom_site_aniso_U_13
_atom_site_aniso_U_12
Ru1 0.03582(11) 0.03048(10) 0.03049(10) -0.00367(8) 0.00722(7) -0.00082(8)
Fe2 0.0250(2) 0.0374(2) 0.0372(2) 0.00192(15) 0.00954(14) -0.00130(13)
Cl3 0.0486(4) 0.0472(4) 0.0559(4) -0.0084(3) -0.0010(3) -0.0090(3)
P4 0.0279(3) 0.0296(3) 0.0281(3) -0.0002(2) 0.0084(2) -0.0037(2)
N5 0.0344(10) 0.0454(12) 0.0307(10) -0.0003(9) 0.0123(8) 0.0030(9)
C1 0.0386(13) 0.0373(14) 0.051(2) -0.0083(12) 0.0051(12) -0.0002(11)
C2 0.051(2) 0.0381(14) 0.0387(14) -0.0056(12) 0.0016(12) 0.0119(12)
C3 0.055(2) 0.0351(14) 0.048(2) 0.0042(12) 0.0121(13) 0.0038(12)
C4 0.058(2) 0.0327(14) 0.062(2) -0.0069(14) 0.002(2) -0.0005(13)
C5 0.073(2) 0.037(2) 0.078(3) -0.009(2) -0.003(2) 0.0101(15)
C6 0.058(2) 0.048(2) 0.067(2) -0.003(2) 0.002(2) 0.0185(15)
C7 0.067(2) 0.057(2) 0.076(3) -0.008(2) 0.019(2) 0.016(2)
C8 0.054(2) 0.049(2) 0.060(2) -0.002(2) 0.022(2) 0.0062(14)
C9 0.0317(11) 0.0402(13) 0.0322(12) 0.0041(10) 0.0086(9) 0.0010(10)
C11 0.0301(11) 0.0417(14) 0.0389(13) 0.0104(11) 0.0091(10) -0.0046(10)
C12 0.0413(13) 0.051(2) 0.0431(15) 0.0086(13) 0.0183(12) 0.0031(12)
C13 0.051(2) 0.080(2) 0.053(2) 0.020(2) 0.0275(14) 0.010(2)
C14 0.051(2) 0.113(3) 0.068(2) 0.033(2) 0.026(2) -0.016(2)
C15 0.063(2) 0.092(3) 0.069(2) 0.016(2) 0.011(2) -0.041(2)
C16 0.049(2) 0.067(2) 0.050(2) 0.008(2) 0.0105(13) -0.0236(15)
C21 0.0292(10) 0.0336(11) 0.0308(11) -0.0051(10) 0.0099(9) -0.0004(9)
C22 0.0401(13) 0.0420(14) 0.0317(12) -0.0006(11) 0.0092(10) -0.0025(11)
C23 0.0465(15) 0.061(2) 0.0358(14) -0.0021(13) 0.0033(12) 0.0030(13)
C24 0.0361(13) 0.065(2) 0.051(2) -0.0125(15) 0.0007(12) -0.0061(13)
C25 0.0408(15) 0.053(2) 0.065(2) -0.006(2) 0.0051(14) -0.0173(13)
C26 0.0394(13) 0.0465(15) 0.0422(14) 0.0024(12) 0.0082(11) -0.0073(11)
C31 0.0251(10) 0.0336(12) 0.0301(11) -0.0008(9) 0.0081(9) -0.0020(9)
C32 0.0308(11) 0.0363(12) 0.0388(13) -0.0041(11) 0.0108(10) -0.0034(9)
C33 0.0358(12) 0.0329(12) 0.053(2) -0.0046(12) 0.0150(11) -0.0017(10)
C34 0.0334(12) 0.0328(12) 0.0445(14) 0.0082(11) 0.0127(11) -0.0006(10)
C35 0.0276(10) 0.0358(12) 0.0323(12) 0.0033(10) 0.0097(9) -0.0030(9)
C41 0.0300(13) 0.050(2) 0.114(3) -0.008(2) 0.006(2) -0.0096(12)
C42 0.0289(13) 0.103(3) 0.058(2) 0.028(2) 0.0070(13) -0.018(2)
C43 0.0303(13) 0.083(2) 0.066(2) -0.027(2) 0.0181(13) -0.0030(14)
C44 0.0321(13) 0.067(2) 0.070(2) 0.021(2) 0.0009(14) 0.0033(13)
C45 0.0331(14) 0.107(3) 0.048(2) -0.019(2) 0.0088(13) -0.013(2)
C50 0.060(2) 0.059(2) 0.0373(14) 0.0082(13) 0.0122(13) 0.0099(15)
C51 0.0365(13) 0.056(2) 0.054(2) 0.0120(14) 0.0178(12) -0.0025(12)
C52 0.066(2) 0.074(2) 0.0351(15) 0.0005(14) 0.0219(14) 0.020(2)

loop_
_atom_site_label
_atom_site_type_symbol
_atom_site_fract_x
_atom_site_fract_y
_atom_site_fract_z
_atom_site_U_iso_or_equiv
_atom_site_thermal_displace_type
_atom_site_occupancy
_atom_site_calc_flag
Ru1 Ru 0.76637(2) 0.196409(12) 0.864130(10) 0.03236(6) Uani 1 d
Fe2 Fe 0.43350(3) 0.41589(2) 0.87774(2) 0.03282(9) Uani 1 d
Cl3 Cl 0.52546(8) 0.15686(5) 0.79575(4) 0.0527(2) Uani 1 d
P4 P 0.71588(6) 0.27356(4) 0.94308(3) 0.02827(12) Uani 1 d
N5 N 0.7615(2) 0.30552(13) 0.79086(10) 0.0361(4) Uani 1 d
C1 C 0.9961(3) 0.1787(2) 0.8956(2) 0.0431(6) Uani 1 d
C2 C 0.9232(3) 0.1347(2) 0.93797(14) 0.0442(6) Uani 1 d
C3 C 0.8090(3) 0.0772(2) 0.9127(2) 0.0459(6) Uani 1 d
C4 C 0.8124(4) 0.0128(2) 0.8585(2) 0.0530(8) Uani 1 d
C5 C 0.9464(4) -0.0447(2) 0.8732(2) 0.0660(10) Uani 1 d
C6 C 1.0932(4) -0.0027(2) 0.8933(2) 0.0597(8) Uani 1 d
C7 C 1.1301(4) 0.0616(2) 0.8460(2) 0.0661(9) Uani 1 d
C8 C 1.0335(4) 0.1412(2) 0.8340(2) 0.0528(7) Uani 1 d
C9 C 0.6236(2) 0.3559(2) 0.77966(12) 0.0345(5) Uani 1 d
H9 H 0.5427 0.3164 0.7717 0.041 Uiso 1 calc
C11 C 0.5871(2) 0.2331(2) 0.99081(13) 0.0367(5) Uani 1 d
C12 C 0.5621(3) 0.2749(2) 1.04739(14) 0.0438(6) Uani 1 d
H12 H 0.6173 0.3214 1.0638 0.053 Uiso 1 calc
C13 C 0.4565(3) 0.2479(2) 1.0793(2) 0.0587(8) Uani 1 d
H13 H 0.4392 0.2769 1.1162 0.070 Uiso 1 calc
C14 C 0.3773(4) 0.1782(3) 1.0560(2) 0.0752(12) Uani 1 d
H14 H 0.3053 0.1604 1.0770 0.090 Uiso 1 calc
C15 C 0.4034(4) 0.1347(3) 1.0023(2) 0.0754(11) Uani 1 d
H15 H 0.3513 0.0865 0.9879 0.091 Uiso 1 calc
C16 C 0.5076(3) 0.1623(2) 0.9690(2) 0.0553(8) Uani 1 d
H16 H 0.5237 0.1329 0.9320 0.066 Uiso 1 calc
C21 C 0.8683(2) 0.30582(14) 1.01333(12) 0.0307(5) Uani 1 d
C22 C 0.9075(3) 0.2608(2) 1.07321(13) 0.0378(5) Uani 1 d
H22 H 0.8529 0.2147 1.0793 0.045 Uiso 1 calc
C23 C 1.0264(3) 0.2832(2) 1.12399(14) 0.0489(7) Uani 1 d
H23 H 1.0510 0.2521 1.1637 0.059 Uiso 1 calc
C24 C 1.1085(3) 0.3516(2) 1.1159(2) 0.0522(7) Uani 1 d
H24 H 1.1877 0.3671 1.1502 0.063 Uiso 1 calc
C25 C 1.0721(3) 0.3966(2) 1.0567(2) 0.0543(8) Uani 1 d
H25 H 1.1276 0.4425 1.0508 0.065 Uiso 1 calc
C26 C 0.9539(3) 0.3741(2) 1.00589(14) 0.0429(6) Uani 1 d
H26 H 0.9309 0.4050 0.9661 0.052 Uiso 1 calc
C31 C 0.6411(2) 0.37374(14) 0.91142(11) 0.0293(5) Uani 1 d
C32 C 0.6131(2) 0.4411(2) 0.95266(13) 0.0349(5) Uani 1 d
H32 H 0.6190 0.4388 0.9990 0.042 Uiso 1 calc
C33 C 0.5750(3) 0.5118(2) 0.91093(14) 0.0399(6) Uani 1 d
H33 H 0.5519 0.5638 0.9252 0.048 Uiso 1 calc
C34 C 0.5778(3) 0.4899(2) 0.84405(13) 0.0363(5) Uani 1 d
H34 H 0.5570 0.5253 0.8068 0.044 Uiso 1 calc
C35 C 0.6181(2) 0.40409(15) 0.84272(12) 0.0314(5) Uani 1 d
C41 C 0.2971(3) 0.3171(2) 0.8575(2) 0.0661(10) Uani 1 d
H41 H 0.3258 0.2620 0.8570 0.079 Uiso 1 calc
C42 C 0.2732(3) 0.3603(3) 0.9139(2) 0.0638(10) Uani 1 d
H42 H 0.2833 0.3390 0.9573 0.077 Uiso 1 calc
C43 C 0.2317(3) 0.4410(2) 0.8931(2) 0.0586(9) Uani 1 d
H43 H 0.2092 0.4831 0.9203 0.070 Uiso 1 calc
C44 C 0.2297(3) 0.4474(2) 0.8244(2) 0.0583(8) Uani 1 d
H44 H 0.2054 0.4945 0.7976 0.070 Uiso 1 calc
C45 C 0.2705(3) 0.3708(3) 0.8028(2) 0.0629(10) Uani 1 d
H45 H 0.2784 0.3579 0.7591 0.075 Uiso 1 calc
C50 C 0.5975(3) 0.4142(2) 0.71816(14) 0.0518(7) Uani 1 d
H50A H 0.6007 0.3829 0.6782 0.078 Uiso 1 calc
H50B H 0.6714 0.4562 0.7255 0.078 Uiso 1 calc
H50C H 0.5040 0.4400 0.7123 0.078 Uiso 1 calc
C51 C 0.8906(3) 0.3599(2) 0.80985(15) 0.0478(7) Uani 1 d
H51A H 0.8899 0.3882 0.8514 0.072 Uiso 1 calc
H51B H 0.8887 0.3999 0.7746 0.072 Uiso 1 calc
H51C H 0.9770 0.3268 0.8159 0.072 Uiso 1 calc
C52 C 0.7669(4) 0.2626(2) 0.72652(15) 0.0568(8) Uani 1 d
H52A H 0.6839 0.2270 0.7130 0.085 Uiso 1 calc
H52B H 0.8539 0.2300 0.7333 0.085 Uiso 1 calc
H52C H 0.7663 0.3031 0.6917 0.085 Uiso 1 calc
H1 H 1.0514(35) 0.2178(21) 0.9147(17) 0.067(11) Uiso 1 d
H2 H 0.9364(30) 0.1494(19) 0.9838(15) 0.052(9) Uiso 1 d
H3 H 0.7517(34) 0.0627(20) 0.9450(17) 0.063(10) Uiso 1 d
H4A H 0.8059(32) 0.0373(19) 0.8132(16) 0.056(9) Uiso 1 d
H4B H 0.7222(38) -0.0220(23) 0.8556(17) 0.073(11) Uiso 1 d
H5A H 0.9407(41) -0.0758(25) 0.8347(21) 0.087(13) Uiso 1 d
H5B H 0.9336(41) -0.0844(25) 0.9107(20) 0.091(13) Uiso 1 d
H6A H 1.0983(31) 0.0242(19) 0.9386(16) 0.055(9) Uiso 1 d
H6B H 1.1685(35) -0.0500(21) 0.8980(16) 0.068(10) Uiso 1 d
H7A H 1.2287(45) 0.0812(27) 0.8604(20) 0.100(15) Uiso 1 d
H7B H 1.1126(40) 0.0390(24) 0.7971(20) 0.090(13) Uiso 1 d
H8A H 1.0804(30) 0.1821(18) 0.8131(14) 0.044(8) Uiso 1 d
H8B H 0.9508(32) 0.1248(18) 0.8002(15) 0.049(8) Uiso 1 d

loop_
_atom_type_symbol
_atom_type_description
_atom_type_scat_dispersion_real
_atom_type_scat_dispersion_imag
_atom_type_scat_source
C C 0.0033 0.0016 'International Tables Vol C Tables 4.2.6.8 and 6.1.1.4'
H H 0.0000 0.0000 'International Tables Vol C Tables 4.2.6.8 and 6.1.1.4'
Cl Cl 0.1484 0.1585 'International Tables Vol C Tables 4.2.6.8 and 6.1.1.4'
N N 0.0061 0.0033 'International Tables Vol C Tables 4.2.6.8 and 6.1.1.4'
Fe Fe 0.3463 0.8444 'International Tables Vol C Tables 4.2.6.8 and 6.1.1.4'
P P 0.1023 0.0942 'International Tables Vol C Tables 4.2.6.8 and 6.1.1.4'
Ru Ru -1.2594 0.8363 'International Tables Vol C Tables 4.2.6.8 and 6.1.1.4'

loop_
_geom_angle_atom_site_label_1
_geom_angle_atom_site_label_2
_geom_angle_atom_site_label_3
_geom_angle
C2 Ru1 C3 39.19(11)
C2 Ru1 C1 38.95(11)
C3 Ru1 C1 71.10(11)
C2 Ru1 P4 89.21(8)
C3 Ru1 P4 102.92(8)
C1 Ru1 P4 103.98(8)
C2 Ru1 N5 136.76(10)
C3 Ru1 N5 162.25(10)
C1 Ru1 N5 99.17(10)
P4 Ru1 N5 93.74(5)
C2 Ru1 Cl3 133.52(9)
C3 Ru1 Cl3 94.40(8)
C1 Ru1 Cl3 151.45(8)
P4 Ru1 Cl3 103.19(4)
N5 Ru1 Cl3 87.61(6)
C45 Fe2 C41 39.80(15)
C45 Fe2 C31 129.48(13)
C41 Fe2 C31 108.99(11)
C45 Fe2 C32 169.95(14)
C41 Fe2 C32 133.43(13)
C31 Fe2 C32 41.10(9)
C45 Fe2 C35 105.64(11)
C41 Fe2 C35 114.41(13)
C31 Fe2 C35 41.38(9)
C32 Fe2 C35 69.20(10)
C45 Fe2 C42 67.18(14)
C41 Fe2 C42 40.23(15)
C31 Fe2 C42 118.30(12)
C32 Fe2 C42 112.41(11)
C35 Fe2 C42 148.53(14)
C45 Fe2 C34 114.14(13)
C41 Fe2 C34 146.31(15)
C31 Fe2 C34 68.81(10)
C32 Fe2 C34 68.08(10)
C35 Fe2 C34 41.06(9)
C42 Fe2 C34 170.40(14)
C45 Fe2 C44 40.00(14)
C41 Fe2 C44 67.01(14)
C31 Fe2 C44 167.53(13)
C32 Fe2 C44 149.88(13)
C35 Fe2 C44 128.18(12)
C42 Fe2 C44 66.95(13)
C34 Fe2 C44 107.52(12)
C45 Fe2 C33 147.00(14)
C41 Fe2 C33 172.70(15)
C31 Fe2 C33 68.66(10)
C32 Fe2 C33 40.42(10)
C35 Fe2 C33 68.76(10)
C42 Fe2 C33 134.10(14)
C34 Fe2 C33 40.16(10)
C44 Fe2 C33 116.78(13)
C45 Fe2 C43 67.08(13)
C41 Fe2 C43 67.17(14)
C31 Fe2 C43 151.12(12)
C32 Fe2 C43 119.56(12)
C35 Fe2 C43 167.41(13)
C42 Fe2 C43 39.85(14)
C34 Fe2 C43 130.99(13)
C44 Fe2 C43 39.78(14)
C33 Fe2 C43 111.29(12)
C31 P4 C11 104.32(11)
C31 P4 C21 101.08(11)
C11 P4 C21 100.85(11)
C31 P4 Ru1 112.53(8)
C11 P4 Ru1 118.25(9)
C21 P4 Ru1 117.53(8)
C51 N5 C52 107.9(2)
C51 N5 C9 110.8(2)
C52 N5 C9 108.9(2)
C51 N5 Ru1 113.2(2)
C52 N5 Ru1 102.3(2)
C9 N5 Ru1 113.20(14)
C2 C1 C8 123.2(3)
C2 C1 Ru1 68.9(2)
C8 C1 Ru1 103.2(2)
C1 C2 C3 123.1(3)
C1 C2 Ru1 72.2(2)
C3 C2 Ru1 72.5(2)
C2 C3 C4 124.2(3)
C2 C3 Ru1 68.3(2)
C4 C3 Ru1 108.2(2)
C3 C4 C5 115.2(3)
C6 C5 C4 116.5(3)
C7 C6 C5 118.1(3)
C6 C7 C8 116.6(3)
C1 C8 C7 116.5(3)
C35 C9 N5 110.5(2)
C35 C9 C50 110.1(2)
N5 C9 C50 114.8(2)
C16 C11 C12 118.4(2)
C16 C11 P4 120.1(2)
C12 C11 P4 121.4(2)
C13 C12 C11 120.9(3)
C14 C13 C12 119.6(3)
C13 C14 C15 120.5(3)
C14 C15 C16 120.3(3)
C11 C16 C15 120.2(3)
C22 C21 C26 117.6(2)
C22 C21 P4 121.9(2)
C26 C21 P4 120.5(2)
C23 C22 C21 121.3(2)
C24 C23 C22 120.2(3)
C23 C24 C25 119.4(3)
C26 C25 C24 120.4(3)
C25 C26 C21 121.1(3)
C32 C31 C35 107.5(2)
C32 C31 P4 125.2(2)
C35 C31 P4 126.8(2)
C32 C31 Fe2 69.36(13)
C35 C31 Fe2 69.46(13)
P4 C31 Fe2 132.73(12)
C33 C32 C31 108.4(2)
C33 C32 Fe2 70.28(14)
C31 C32 Fe2 69.54(13)
C34 C33 C32 108.4(2)
C34 C33 Fe2 69.80(15)
C32 C33 Fe2 69.30(14)
C33 C34 C35 108.9(2)
C33 C34 Fe2 70.04(14)
C35 C34 Fe2 69.35(13)
C34 C35 C31 106.8(2)
C34 C35 C9 125.0(2)
C31 C35 C9 128.1(2)
C34 C35 Fe2 69.59(13)
C31 C35 Fe2 69.16(13)
C9 C35 Fe2 123.0(2)
C45 C41 C42 108.1(3)
C45 C41 Fe2 70.1(2)
C42 C41 Fe2 70.3(2)
C41 C42 C43 107.7(3)
C41 C42 Fe2 69.4(2)
C43 C42 Fe2 70.4(2)
C44 C43 C42 107.9(3)
C44 C43 Fe2 69.9(2)
C42 C43 Fe2 69.8(2)
C43 C44 C45 108.0(3)
C43 C44 Fe2 70.3(2)
C45 C44 Fe2 69.5(2)
C41 C45 C44 108.2(3)
C41 C45 Fe2 70.1(2)
C44 C45 Fe2 70.5(2)

loop_
_geom_bond_atom_site_label_1
_geom_bond_atom_site_label_2
_geom_bond_distance
Ru1 C2 2.096(3)
Ru1 C3 2.152(3)
Ru1 C1 2.140(3)
Ru1 P4 2.1669(7)
Ru1 N5 2.295(2)
Ru1 Cl3 2.4608(13)
Fe2 C45 2.030(3)
Fe2 C41 2.030(3)
Fe2 C31 2.041(2)
Fe2 C32 2.039(3)
Fe2 C35 2.045(2)
Fe2 C42 2.042(3)
Fe2 C34 2.049(2)
Fe2 C44 2.044(3)
Fe2 C33 2.052(3)
Fe2 C43 2.049(3)
P4 C31 1.818(2)
P4 C11 1.846(2)
P4 C21 1.850(2)
N5 C51 1.480(3)
N5 C52 1.488(3)
N5 C9 1.510(3)
C1 C2 1.413(4)
C1 C8 1.503(4)
C2 C3 1.426(4)
C3 C4 1.517(4)
C4 C5 1.543(5)
C5 C6 1.514(5)
C6 C7 1.507(5)
C7 C8 1.560(5)
C9 C35 1.507(3)
C9 C50 1.534(4)
C11 C16 1.382(4)
C11 C12 1.397(4)
C12 C13 1.383(4)
C13 C14 1.370(5)
C14 C15 1.366(6)
C15 C16 1.393(4)
C21 C22 1.388(3)
C21 C26 1.396(3)
C22 C23 1.384(4)
C23 C24 1.380(4)
C24 C25 1.376(4)
C25 C26 1.381(4)
C31 C32 1.432(3)
C31 C35 1.444(3)
C32 C33 1.413(4)
C33 C34 1.408(4)
C34 C35 1.436(3)
C41 C45 1.382(5)
C41 C42 1.400(5)
C42 C43 1.394(5)
C43 C44 1.392(5)
C44 C45 1.393(5)
